data_2205973
loop_
_publ_author_name
'Light, Mark E.'
'Andrea Ragusa'
'Jeremy D. Kilburn'

_publ_section_title
;
 (1<i>R</i>*,2<i>R</i>*)-Di-<i>tert</i>-butyl
 <i>N</i>,<i>N</i>'-(cyclohexane-1,2-diyl)dicarbamate
;
_journal_issue 6
_journal_name_full 'Acta Crystallographica Section E'
_journal_page_first o1956
_journal_page_last o1958
_journal_paper_doi 10.1107/S1600536805016715
_journal_volume 61
_journal_year 2005
_chemical_formula_iupac 'C16 H30 N2 O4'
_chemical_formula_moiety 'C16 H30 N2 O4'
_chemical_formula_sum 'C16 H30 N2 O4'
_chemical_formula_weight 314.42
_chemical_name_common '(1R*,2R*)-Di-tert-butyl N,N'-(cyclohexane-1,2-diyl)dicarbamate'
_chemical_name_systematic
;
(1R*,2R*)-Di-tert-butyl N,N'-(cyclohexane-1,2-diyl)dicarbamate
;
_space_group_IT_number 5
_symmetry_cell_setting monoclinic
_symmetry_space_group_name_Hall 'C 2y'
_symmetry_space_group_name_H-M 'C 1 2 1'
_atom_sites_solution_hydrogens geom
_atom_sites_solution_primary direct
_atom_sites_solution_secondary difmap
_audit_creation_method SHELXL-97
_cell_angle_alpha 90.00
_cell_angle_beta 101.04(3)
_cell_angle_gamma 90.00
_cell_formula_units_Z 2
_cell_length_a 18.856(4)
_cell_length_b 9.3110(19)
_cell_length_c 5.1830(10)
_cell_measurement_reflns_used 982
_cell_measurement_temperature 120(2)
_cell_measurement_theta_max 27.48
_cell_measurement_theta_min 2.91
_cell_volume 893.1(3)
_computing_cell_refinement 'DENZO (Otwinowski & Minor, 1997) and COLLECT'
_computing_data_collection 'COLLECT (Hooft, 1998)'
_computing_data_reduction 'DENZO and COLLECT'
_computing_molecular_graphics 'CAMERON (Watkin <i>et al.</i>, 1993)'
_computing_publication_material 'WinGX (Farrugia, 1999)'
_computing_structure_refinement 'SHELXL97 (Sheldrick, 1997)'
_computing_structure_solution 'SHELXS97 (Sheldrick, 1990)'
_diffrn_ambient_temperature 120(2)
_diffrn_detector_area_resol_mean 9.091
_diffrn_measured_fraction_theta_full 0.976
_diffrn_measured_fraction_theta_max 0.974
_diffrn_measurement_device_type 'Nonius KappaCCD'
_diffrn_measurement_method '\f and \w scans'
_diffrn_radiation_monochromator '10cm confocal mirrors'
_diffrn_radiation_source 'Bruker Nonius FR591 Rotating Anode'
_diffrn_radiation_type MoK\a
_diffrn_radiation_wavelength 0.71073
_diffrn_reflns_av_R_equivalents 0.0452
_diffrn_reflns_av_sigmaI/netI 0.0436
_diffrn_reflns_limit_h_max 24
_diffrn_reflns_limit_h_min -23
_diffrn_reflns_limit_k_max 12
_diffrn_reflns_limit_k_min -12
_diffrn_reflns_limit_l_max 6
_diffrn_reflns_limit_l_min -6
_diffrn_reflns_number 3861
_diffrn_reflns_theta_full 27.50
_diffrn_reflns_theta_max 27.52
_diffrn_reflns_theta_min 4.01
_diffrn_standards_number 0
_exptl_absorpt_coefficient_mu 0.083
_exptl_absorpt_correction_T_max 0.9975
_exptl_absorpt_correction_T_min 0.9835
_exptl_absorpt_correction_type multi-scan
_exptl_absorpt_process_details '(SADABS; Sheldrick, 2003)'
_exptl_crystal_colour 'pale yellow'
_exptl_crystal_density_diffrn 1.169
_exptl_crystal_density_method 'not measured'
_exptl_crystal_description slab
_exptl_crystal_F_000 344
_exptl_crystal_size_max 0.20
_exptl_crystal_size_mid 0.12
_exptl_crystal_size_min 0.03
_refine_diff_density_max 0.155
_refine_diff_density_min -0.149
_refine_ls_extinction_coef 0.018(5)
_refine_ls_extinction_expression Fc^*^=kFc[1+0.001xFc^2^\l^3^/sin(2\q)]^-1/4^
_refine_ls_extinction_method SHELXL97
_refine_ls_goodness_of_fit_ref 1.063
_refine_ls_hydrogen_treatment mixed
_refine_ls_matrix_type full
_refine_ls_number_parameters 108
_refine_ls_number_reflns 1069
_refine_ls_number_restraints 1
_refine_ls_restrained_S_all 1.062
_refine_ls_R_factor_all 0.0413
_refine_ls_R_factor_gt 0.0354
_refine_ls_shift/su_max 0.006
_refine_ls_shift/su_mean 0.001
_refine_ls_structure_factor_coef Fsqd
_refine_ls_weighting_details 'w=1/[\s^2^(Fo^2^)+(0.0274P)^2^+0.2768P] where P=(Fo^2^+2Fc^2^)/3'
_refine_ls_weighting_scheme calc
_refine_ls_wR_factor_gt 0.0758
_refine_ls_wR_factor_ref 0.0781
_reflns_number_gt 966
_reflns_number_total 1069
_reflns_threshold_expression I>2\s(I)
_cod_data_source_file hg6193.cif
_cod_data_source_block I
_cod_depositor_comments
;
The following automatic conversions were performed:
'_symmetry_cell_setting' value 'Monoclinic' changed to 'monoclinic'
according to '/home/saulius/struct/CIF-dictionaries/cif_core.dic'
dictionary named 'cif_core.dic' version 2.4.1 from 2010-06-29.

Automatic conversion script
Id: cif_fix_enum 1527 2010-12-29 10:47:43Z saulius 

The following automatic conversions were performed:

'_symmetry_cell_setting' value 'Monoclinic' changed to 'monoclinic'
according to /home/saulius/struct/CIF-dictionaries/cif_core.dic
dictionary named 'cif_core.dic' version 2.4.1 from 2010-06-29.

Automatic conversion script
Id: cif_fix_values 1715 2011-07-08 13:25:40Z adriana 
;
_cod_original_sg_symbol_H-M 'C 2'
_cod_database_code 2205973
_cod_database_fobs_code 2205973

loop_
_symmetry_equiv_pos_as_xyz
'x, y, z'
'-x, y, -z'
'x+1/2, y+1/2, z'
'-x+1/2, y+1/2, -z'

loop_
_atom_site_label
_atom_site_fract_x
_atom_site_fract_y
_atom_site_fract_z
_atom_site_U_iso_or_equiv
_atom_site_adp_type
_atom_site_calc_flag
_atom_site_refinement_flags
_atom_site_occupancy
_atom_site_type_symbol
C1 0.37974(12) -0.2307(2) 0.5011(4) 0.0317(5) Uani d . 1 C
H1A 0.4177 -0.2702 0.4166 0.048 Uiso calc R 1 H
H1B 0.3579 -0.3083 0.5870 0.048 Uiso calc R 1 H
H1C 0.4007 -0.1593 0.6326 0.048 Uiso calc R 1 H
C2 0.26751(12) -0.0748(3) 0.4139(4) 0.0297(5) Uani d . 1 C
H2A 0.2930 -0.0054 0.5409 0.045 Uiso calc R 1 H
H2B 0.2396 -0.1406 0.5032 0.045 Uiso calc R 1 H
H2C 0.2348 -0.0235 0.2744 0.045 Uiso calc R 1 H
C3 0.28359(12) -0.2712(3) 0.1034(4) 0.0319(5) Uani d . 1 C
H3A 0.2484 -0.2233 -0.0331 0.048 Uiso calc R 1 H
H3B 0.2586 -0.3398 0.1981 0.048 Uiso calc R 1 H
H3C 0.3190 -0.3222 0.0218 0.048 Uiso calc R 1 H
C4 0.32203(11) -0.1598(2) 0.2946(4) 0.0249(5) Uani d . 1 C
C5 0.39673(10) 0.0463(2) 0.2217(4) 0.0237(4) Uani d . 1 C
C6 0.47084(9) 0.2357(2) 0.0855(3) 0.0211(4) Uani d . 1 C
H6 0.4955 0.2347 0.2743 0.025 Uiso calc R 1 H
C7 0.42526(11) 0.3717(2) 0.0363(4) 0.0281(5) Uani d . 1 C
H7A 0.3983 0.3715 -0.1474 0.034 Uiso calc R 1 H
H7B 0.3896 0.3722 0.1537 0.034 Uiso calc R 1 H
C8 0.47087(12) 0.5068(2) 0.0837(4) 0.0297(5) Uani d . 1 C
H8A 0.4938 0.5128 0.2719 0.036 Uiso calc R 1 H
H8B 0.4395 0.5922 0.0400 0.036 Uiso calc R 1 H
N1 0.42652(9) 0.1078(2) 0.0353(3) 0.0252(4) Uani d . 1 N
O1 0.35630(8) -0.06813(17) 0.1227(2) 0.0271(4) Uani d . 1 O
O2 0.40471(8) 0.08750(17) 0.4484(3) 0.0318(4) Uani d . 1 O
H99 0.4150(12) 0.083(3) -0.122(5) 0.028(6) Uiso d . 1 H

loop_
_atom_site_aniso_label
_atom_site_aniso_U_11
_atom_site_aniso_U_22
_atom_site_aniso_U_33
_atom_site_aniso_U_12
_atom_site_aniso_U_13
_atom_site_aniso_U_23
C1 0.0364(12) 0.0310(12) 0.0280(11) 0.0049(10) 0.0067(9) -0.0021(9)
C2 0.0277(11) 0.0334(11) 0.0292(11) -0.0006(10) 0.0080(8) 0.0014(10)
C3 0.0383(12) 0.0309(11) 0.0274(11) -0.0104(11) 0.0083(8) -0.0001(9)
C4 0.0288(10) 0.0275(11) 0.0190(10) -0.0042(9) 0.0057(7) 0.0022(8)
C5 0.0210(10) 0.0296(11) 0.0198(10) -0.0030(9) 0.0021(7) -0.0024(8)
C6 0.0179(9) 0.0266(10) 0.0186(10) -0.0009(9) 0.0033(7) -0.0012(8)
C7 0.0235(10) 0.0360(12) 0.0257(10) 0.0038(10) 0.0070(8) -0.0008(9)
C8 0.0354(12) 0.0293(12) 0.0244(11) 0.0050(10) 0.0060(9) -0.0013(9)
N1 0.0284(9) 0.0315(10) 0.0163(9) -0.0098(8) 0.0056(7) -0.0051(7)
O1 0.0333(8) 0.0314(8) 0.0179(7) -0.0104(7) 0.0080(6) -0.0025(6)
O2 0.0373(8) 0.0411(9) 0.0177(7) -0.0125(8) 0.0072(6) -0.0062(6)

loop_
_atom_type_symbol
_atom_type_description
_atom_type_scat_dispersion_real
_atom_type_scat_dispersion_imag
_atom_type_scat_source
C C 0.0033 0.0000 'International Tables Vol C Tables 4.2.6.8 and 6.1.1.4'
H H 0.0000 0.0000 'International Tables Vol C Tables 4.2.6.8 and 6.1.1.4'
N N 0.0061 0.0000 'International Tables Vol C Tables 4.2.6.8 and 6.1.1.4'
O O 0.0106 0.0000 'International Tables Vol C Tables 4.2.6.8 and 6.1.1.4'

loop_
_geom_angle_atom_site_label_1
_geom_angle_atom_site_label_2
_geom_angle_atom_site_label_3
_geom_angle_site_symmetry_1
_geom_angle_site_symmetry_3
_geom_angle
_geom_angle_publ_flag
C4 C1 H1A . . 109.5 n
C4 C1 H1B . . 109.5 n
H1A C1 H1B . . 109.5 n
C4 C1 H1C . . 109.5 n
H1A C1 H1C . . 109.5 n
H1B C1 H1C . . 109.5 n
C4 C2 H2A . . 109.5 n
C4 C2 H2B . . 109.5 n
H2A C2 H2B . . 109.5 n
C4 C2 H2C . . 109.5 n
H2A C2 H2C . . 109.5 n
H2B C2 H2C . . 109.5 n
C4 C3 H3A . . 109.5 n
C4 C3 H3B . . 109.5 n
H3A C3 H3B . . 109.5 n
C4 C3 H3C . . 109.5 n
H3A C3 H3C . . 109.5 n
H3B C3 H3C . . 109.5 n
O1 C4 C2 . . 110.78(16) n
O1 C4 C3 . . 102.18(15) n
C2 C4 C3 . . 110.21(17) n
O1 C4 C1 . . 109.87(16) n
C2 C4 C1 . . 112.82(16) n
C3 C4 C1 . . 110.47(18) n
O2 C5 N1 . . 124.87(19) n
O2 C5 O1 . . 124.81(18) n
N1 C5 O1 . . 110.32(16) n
N1 C6 C7 . . 111.44(14) n
N1 C6 C6 . 2_655 110.33(13) n
C7 C6 C6 . 2_655 110.22(12) n
N1 C6 H6 . . 108.3 n
C7 C6 H6 . . 108.3 n
C6 C6 H6 2_655 . 108.3 n
C8 C7 C6 . . 112.21(16) n
C8 C7 H7A . . 109.2 n
C6 C7 H7A . . 109.2 n
C8 C7 H7B . . 109.2 n
C6 C7 H7B . . 109.2 n
H7A C7 H7B . . 107.9 n
C7 C8 C8 . 2_655 110.84(14) n
C7 C8 H8A . . 109.5 n
C8 C8 H8A 2_655 . 109.5 n
C7 C8 H8B . . 109.5 n
C8 C8 H8B 2_655 . 109.5 n
H8A C8 H8B . . 108.1 n
C5 N1 C6 . . 121.99(17) n
C5 N1 H99 . . 121.2(16) n
C6 N1 H99 . . 116.1(17) n
C5 O1 C4 . . 120.55(14) n

loop_
_geom_bond_atom_site_label_1
_geom_bond_atom_site_label_2
_geom_bond_site_symmetry_2
_geom_bond_distance
_geom_bond_publ_flag
C1 C4 . 1.523(3) n
C1 H1A . 0.9800 n
C1 H1B . 0.9800 n
C1 H1C . 0.9800 n
C2 C4 . 1.519(3) n
C2 H2A . 0.9800 n
C2 H2B . 0.9800 n
C2 H2C . 0.9800 n
C3 C4 . 1.519(3) n
C3 H3A . 0.9800 n
C3 H3B . 0.9800 n
C3 H3C . 0.9800 n
C4 O1 . 1.470(2) n
C5 O2 . 1.218(2) n
C5 N1 . 1.336(3) n
C5 O1 . 1.353(2) n
C6 N1 . 1.450(3) n
C6 C7 . 1.524(3) n
C6 C6 2_655 1.539(4) n
C6 H6 . 1.0000 n
C7 C8 . 1.517(3) n
C7 H7A . 0.9900 n
C7 H7B . 0.9900 n
C8 C8 2_655 1.525(4) n
C8 H8A . 0.9900 n
C8 H8B . 0.9900 n
N1 H99 . 0.84(2) n

loop_
_geom_hbond_atom_site_label_D
_geom_hbond_atom_site_label_H
_geom_hbond_atom_site_label_A
_geom_hbond_site_symmetry_A
_geom_hbond_distance_DH
_geom_hbond_distance_HA
_geom_hbond_distance_DA
_geom_hbond_angle_DHA
_geom_hbond_publ_flag
N1 H99 O2 1_554 0.84(2) 2.20(3) 2.996(2) 160(2) y
